data_7226466
loop_
_publ_author_name
'Zheng, Xiao-Feng'
'Li, Wen-Qiang'
'Du, Jun'
'Luo, Xian-Zhu'
'Liu, Miao-Miao'
'Yu, Yang'
'Tian, Lai-Jin'

_publ_section_title
;
 Diverse structural assemblies of silver--thiophene-2,5-dicarboxylate
 coordination complexes contribute to different proton-conducting
 performances
;
_journal_issue 40
_journal_name_full CrystEngComm
_journal_page_first 7814
_journal_paper_doi 10.1039/C6CE01689H
_journal_volume 18
_journal_year 2016
_chemical_formula_moiety 'C16 H14 Ag2 N4 O4 S'
_chemical_formula_sum 'C16 H14 Ag2 N4 O4 S'
_chemical_formula_weight 574.11
_chemical_name_systematic
;
 ?
;
_space_group_IT_number 14
_symmetry_cell_setting monoclinic
_symmetry_space_group_name_Hall '-P 2ybc'
_symmetry_space_group_name_H-M 'P 1 21/c 1'
_atom_sites_solution_hydrogens geom
_atom_sites_solution_primary direct
_atom_sites_solution_secondary difmap
_audit_creation_method SHELXL-97
_audit_update_record
;
2016-07-28 deposited with the CCDC.
2016-09-05 downloaded from the CCDC.
;
_cell_angle_alpha 90.00
_cell_angle_beta 97.0970(10)
_cell_angle_gamma 90.00
_cell_formula_units_Z 4
_cell_length_a 10.3720(12)
_cell_length_b 5.6131(6)
_cell_length_c 30.250(3)
_cell_measurement_reflns_used 2312
_cell_measurement_temperature 295(2)
_cell_measurement_theta_max 25.12
_cell_measurement_theta_min 2.32
_cell_volume 1747.6(3)
_computing_cell_refinement 'SAINT (Bruker, 2002)'
_computing_data_collection 'SMART (Bruker, 2002)'
_computing_data_reduction SAINT
_computing_molecular_graphics 'ORTEP-3 for Windows (Farrugia, 1997)'
_computing_publication_material SHELXL97
_computing_structure_refinement 'SHELXL97 (Sheldrick, 1997)'
_computing_structure_solution 'SHELXS97 (Sheldrick, 1997)'
_diffrn_ambient_temperature 295(2)
_diffrn_measured_fraction_theta_full 0.994
_diffrn_measured_fraction_theta_max 0.994
_diffrn_measurement_device_type 'Bruker SMART APEX detector'
_diffrn_measurement_method '\f and \w scans'
_diffrn_radiation_monochromator graphite
_diffrn_radiation_source 'fine-focus sealed tube'
_diffrn_radiation_type MoK\a
_diffrn_radiation_wavelength 0.71073
_diffrn_reflns_av_R_equivalents 0.0232
_diffrn_reflns_av_sigmaI/netI 0.0206
_diffrn_reflns_limit_h_max 12
_diffrn_reflns_limit_h_min -12
_diffrn_reflns_limit_k_max 6
_diffrn_reflns_limit_k_min -6
_diffrn_reflns_limit_l_max 37
_diffrn_reflns_limit_l_min -37
_diffrn_reflns_number 12869
_diffrn_reflns_theta_full 26.00
_diffrn_reflns_theta_max 26.00
_diffrn_reflns_theta_min 1.36
_diffrn_standards_number 0
_exptl_absorpt_coefficient_mu 2.393
_exptl_absorpt_correction_T_max 0.7622
_exptl_absorpt_correction_T_min 0.5975
_exptl_absorpt_correction_type multi-scan
_exptl_absorpt_process_details 'SADABS (Bruker 2002)'
_exptl_crystal_colour yellow
_exptl_crystal_density_diffrn 2.182
_exptl_crystal_density_method 'not measured'
_exptl_crystal_description block
_exptl_crystal_F_000 1120
_exptl_crystal_size_max 0.24
_exptl_crystal_size_mid 0.20
_exptl_crystal_size_min 0.12
_refine_diff_density_max 1.964
_refine_diff_density_min -2.134
_refine_diff_density_rms 0.103
_refine_ls_extinction_method none
_refine_ls_goodness_of_fit_ref 1.028
_refine_ls_hydrogen_treatment constr
_refine_ls_matrix_type full
_refine_ls_number_parameters 244
_refine_ls_number_reflns 3411
_refine_ls_number_restraints 0
_refine_ls_restrained_S_all 1.028
_refine_ls_R_factor_all 0.0443
_refine_ls_R_factor_gt 0.0403
_refine_ls_shift/su_max 0.001
_refine_ls_shift/su_mean 0.000
_refine_ls_structure_factor_coef Fsqd
_refine_ls_weighting_details 'calc w=1/[\s^2^(Fo^2^)+(0.0265P)^2^+8.0416P] where P=(Fo^2^+2Fc^2^)/3'
_refine_ls_weighting_scheme calc
_refine_ls_wR_factor_gt 0.0859
_refine_ls_wR_factor_ref 0.0880
_reflns_number_gt 3098
_reflns_number_total 3411
_reflns_threshold_expression >2sigma(I)
_cod_data_source_file c6ce01689h2.cif
_cod_data_source_block sad
_cod_depositor_comments 'Adding full bibliography for 7226465--7226467.cif.'
_cod_original_sg_symbol_H-M P21/c
_cod_database_code 7226466

loop_
_symmetry_equiv_pos_as_xyz
'x, y, z'
'-x, y+1/2, -z+1/2'
'-x, -y, -z'
'x, -y-1/2, z-1/2'

loop_
_atom_site_label
_atom_site_type_symbol
_atom_site_fract_x
_atom_site_fract_y
_atom_site_fract_z
_atom_site_U_iso_or_equiv
_atom_site_adp_type
_atom_site_occupancy
_atom_site_symmetry_multiplicity
_atom_site_calc_flag
_atom_site_refinement_flags
Ag1 Ag 0.61596(3) -0.08749(7) 0.229707(14) 0.04751(13) Uani 1 1 d .
Ag2 Ag 0.39828(5) 0.82231(13) 0.494989(17) 0.0867(2) Uani 1 1 d .
C1 C 0.6623(4) -0.5127(9) 0.16991(15) 0.0384(10) Uani 1 1 d .
H1 H 0.5722 -0.5206 0.1680 0.046 Uiso 1 1 calc R
C2 C 0.7248(5) -0.6834(9) 0.14883(15) 0.0416(11) Uani 1 1 d .
H2 H 0.6791 -0.8047 0.1329 0.050 Uiso 1 1 calc R
C3 C 0.8602(5) -0.6705(9) 0.15194(15) 0.0412(11) Uani 1 1 d .
H3 H 0.9063 -0.7844 0.1380 0.049 Uiso 1 1 calc R
C4 C 0.9238(4) -0.4915(8) 0.17530(14) 0.0353(9) Uani 1 1 d .
H4 H 1.0138 -0.4812 0.1772 0.042 Uiso 1 1 calc R
C5 C 0.8539(4) -0.3208(7) 0.19675(13) 0.0285(8) Uani 1 1 d .
C6 C 0.6993(4) 0.3006(7) 0.28814(13) 0.0275(8) Uani 1 1 d .
C7 C 0.6982(4) 0.4877(8) 0.32307(13) 0.0294(9) Uani 1 1 d .
C8 C 0.7738(5) 0.6846(9) 0.32873(15) 0.0407(11) Uani 1 1 d .
H8 H 0.8363 0.7243 0.3105 0.049 Uiso 1 1 calc R
C9 C 0.7471(5) 0.8226(9) 0.36537(16) 0.0459(12) Uani 1 1 d .
H9 H 0.7894 0.9648 0.3736 0.055 Uiso 1 1 calc R
C10 C 0.6537(4) 0.7271(9) 0.38730(15) 0.0403(11) Uani 1 1 d .
C11 C 0.6036(5) 0.8141(11) 0.42892(16) 0.0508(14) Uani 1 1 d .
C12 C 0.1948(6) 0.4252(9) 0.44182(15) 0.0469(12) Uani 1 1 d .
C13 C 0.0724(6) 0.3332(10) 0.42572(17) 0.0561(15) Uani 1 1 d .
H13 H 0.0657 0.1868 0.4112 0.067 Uiso 1 1 calc R
C14 C -0.0357(6) 0.4576(11) 0.43131(17) 0.0577(14) Uani 1 1 d .
H14 H -0.1172 0.3983 0.4204 0.069 Uiso 1 1 calc R
C15 C -0.0247(6) 0.6710(11) 0.45308(17) 0.0535(13) Uani 1 1 d .
H15 H -0.0978 0.7610 0.4568 0.064 Uiso 1 1 calc R
C16 C 0.0958(5) 0.7477(10) 0.46912(16) 0.0482(12) Uani 1 1 d .
H16 H 0.1023 0.8906 0.4848 0.058 Uiso 1 1 calc R
N1 N 0.7236(3) -0.3325(6) 0.19344(11) 0.0306(7) Uani 1 1 d .
N2 N 0.9160(3) -0.1476(7) 0.22154(13) 0.0402(9) Uani 1 1 d .
H2A H 0.8618 -0.0261 0.2235 0.060 Uiso 1 1 d R
H2B H 0.9839 -0.0989 0.2086 0.060 Uiso 1 1 d R
N3 N 0.2067(4) 0.6325(8) 0.46404(13) 0.0461(10) Uani 1 1 d .
N4 N 0.3079(5) 0.3079(10) 0.43665(16) 0.0670(14) Uani 1 1 d .
H4A H 0.3724 0.4130 0.4375 0.100 Uiso 1 1 d R
H4B H 0.2986 0.2339 0.4104 0.100 Uiso 1 1 d R
O1 O 0.5924(3) 0.1901(6) 0.27792(11) 0.0381(7) Uani 1 1 d .
O2 O 0.8006(3) 0.2636(6) 0.27199(10) 0.0369(7) Uani 1 1 d .
O3 O 0.5194(4) 0.6883(10) 0.44386(14) 0.0768(15) Uani 1 1 d .
O4 O 0.6527(5) 1.0026(8) 0.44487(13) 0.0707(12) Uani 1 1 d .
S1 S 0.59367(11) 0.4678(2) 0.36261(4) 0.0403(3) Uani 1 1 d .

loop_
_atom_site_aniso_label
_atom_site_aniso_U_11
_atom_site_aniso_U_22
_atom_site_aniso_U_33
_atom_site_aniso_U_23
_atom_site_aniso_U_13
_atom_site_aniso_U_12
Ag1 0.02917(18) 0.0489(2) 0.0655(3) -0.02819(19) 0.01004(16) -0.00100(15)
Ag2 0.0597(3) 0.1358(6) 0.0674(3) -0.0658(4) 0.0194(2) -0.0106(3)
C1 0.032(2) 0.041(3) 0.042(2) -0.009(2) 0.0017(18) -0.0033(19)
C2 0.048(3) 0.039(3) 0.037(2) -0.012(2) 0.002(2) -0.004(2)
C3 0.050(3) 0.041(3) 0.034(2) -0.006(2) 0.011(2) 0.012(2)
C4 0.031(2) 0.042(2) 0.034(2) 0.001(2) 0.0087(17) 0.0077(19)
C5 0.028(2) 0.030(2) 0.028(2) 0.0018(17) 0.0035(16) 0.0021(16)
C6 0.0233(19) 0.029(2) 0.030(2) -0.0015(17) 0.0026(15) 0.0048(16)
C7 0.026(2) 0.034(2) 0.028(2) -0.0041(17) 0.0044(15) 0.0036(17)
C8 0.047(3) 0.041(3) 0.035(2) -0.005(2) 0.009(2) -0.008(2)
C9 0.059(3) 0.038(3) 0.040(3) -0.012(2) 0.002(2) -0.004(2)
C10 0.039(2) 0.047(3) 0.033(2) -0.011(2) 0.0000(19) 0.013(2)
C11 0.045(3) 0.070(4) 0.035(3) -0.019(3) -0.002(2) 0.017(3)
C12 0.072(4) 0.039(3) 0.031(2) 0.005(2) 0.014(2) 0.007(2)
C13 0.093(5) 0.038(3) 0.035(3) -0.003(2) 0.002(3) -0.018(3)
C14 0.068(4) 0.063(4) 0.041(3) 0.007(3) 0.001(3) -0.010(3)
C15 0.057(3) 0.058(3) 0.045(3) 0.005(3) 0.001(2) -0.002(3)
C16 0.063(3) 0.043(3) 0.039(3) -0.004(2) 0.009(2) 0.001(2)
N1 0.0260(17) 0.0313(18) 0.0343(18) -0.0071(15) 0.0035(14) 0.0029(14)
N2 0.0268(18) 0.038(2) 0.055(2) -0.0107(19) 0.0049(16) -0.0005(16)
N3 0.060(3) 0.044(2) 0.035(2) -0.0053(18) 0.0084(19) -0.004(2)
N4 0.089(4) 0.064(3) 0.049(3) -0.004(2) 0.013(3) 0.013(3)
O1 0.0218(14) 0.0435(18) 0.0501(18) -0.0171(15) 0.0083(13) -0.0009(13)
O2 0.0236(14) 0.0439(18) 0.0447(17) -0.0129(14) 0.0104(12) -0.0011(13)
O3 0.048(2) 0.125(4) 0.062(3) -0.050(3) 0.023(2) -0.014(3)
O4 0.099(3) 0.067(3) 0.048(2) -0.028(2) 0.020(2) 0.003(3)
S1 0.0308(5) 0.0542(7) 0.0380(6) -0.0137(5) 0.0124(4) -0.0023(5)

loop_
_atom_type_symbol
_atom_type_description
_atom_type_scat_dispersion_real
_atom_type_scat_dispersion_imag
_atom_type_scat_source
C C 0.0033 0.0016 'International Tables Vol C Tables 4.2.6.8 and 6.1.1.4'
H H 0.0000 0.0000 'International Tables Vol C Tables 4.2.6.8 and 6.1.1.4'
N N 0.0061 0.0033 'International Tables Vol C Tables 4.2.6.8 and 6.1.1.4'
O O 0.0106 0.0060 'International Tables Vol C Tables 4.2.6.8 and 6.1.1.4'
S S 0.1246 0.1234 'International Tables Vol C Tables 4.2.6.8 and 6.1.1.4'
Ag Ag -0.8971 1.1015 'International Tables Vol C Tables 4.2.6.8 and 6.1.1.4'

loop_
_geom_angle_atom_site_label_1
_geom_angle_atom_site_label_2
_geom_angle_atom_site_label_3
_geom_angle
_geom_angle_site_symmetry_1
_geom_angle_site_symmetry_3
N1 Ag1 O1 155.43(12) . .
N1 Ag1 O1 97.56(12) . 2_645
O1 Ag1 O1 104.76(6) . 2_645
O4 Ag2 O3 159.76(16) 3_676 .
O4 Ag2 N3 104.83(16) 3_676 .
O3 Ag2 N3 95.27(15) . .
O4 Ag2 Ag2 81.44(13) 3_676 3_676
O3 Ag2 Ag2 80.78(12) . 3_676
N3 Ag2 Ag2 157.87(11) . 3_676
N1 C1 C2 123.7(4) . .
N1 C1 H1 118.1 . .
C2 C1 H1 118.1 . .
C1 C2 C3 117.7(4) . .
C1 C2 H2 121.1 . .
C3 C2 H2 121.1 . .
C4 C3 C2 119.6(4) . .
C4 C3 H3 120.2 . .
C2 C3 H3 120.2 . .
C3 C4 C5 120.1(4) . .
C3 C4 H4 120.0 . .
C5 C4 H4 120.0 . .
N2 C5 N1 119.0(4) . .
N2 C5 C4 120.8(4) . .
N1 C5 C4 120.2(4) . .
O2 C6 O1 125.6(4) . .
O2 C6 C7 118.8(4) . .
O1 C6 C7 115.6(3) . .
C8 C7 C6 127.6(4) . .
C8 C7 S1 111.8(3) . .
C6 C7 S1 120.6(3) . .
C7 C8 C9 112.4(4) . .
C7 C8 H8 123.8 . .
C9 C8 H8 123.8 . .
C10 C9 C8 113.0(4) . .
C10 C9 H9 123.5 . .
C8 C9 H9 123.5 . .
C9 C10 C11 128.8(5) . .
C9 C10 S1 111.5(3) . .
C11 C10 S1 119.7(4) . .
O4 C11 O3 127.6(5) . .
O4 C11 C10 115.7(5) . .
O3 C11 C10 116.7(5) . .
N3 C12 N4 116.5(5) . .
N3 C12 C13 121.1(5) . .
N4 C12 C13 122.3(5) . .
C14 C13 C12 119.8(5) . .
C14 C13 H13 120.1 . .
C12 C13 H13 120.1 . .
C13 C14 C15 119.6(6) . .
C13 C14 H14 120.2 . .
C15 C14 H14 120.2 . .
C16 C15 C14 118.1(6) . .
C16 C15 H15 121.0 . .
C14 C15 H15 121.0 . .
N3 C16 C15 124.8(5) . .
N3 C16 H16 117.6 . .
C15 C16 H16 117.6 . .
C5 N1 C1 118.6(4) . .
C5 N1 Ag1 120.7(3) . .
C1 N1 Ag1 120.5(3) . .
C5 N2 H2A 109.2 . .
C5 N2 H2B 109.1 . .
H2A N2 H2B 109.5 . .
C12 N3 C16 116.6(5) . .
C12 N3 Ag2 127.9(4) . .
C16 N3 Ag2 115.5(3) . .
C12 N4 H4A 109.2 . .
C12 N4 H4B 109.0 . .
H4A N4 H4B 109.5 . .
C6 O1 Ag1 110.3(2) . .
C6 O1 Ag1 119.9(3) . 2_655
Ag1 O1 Ag1 117.91(12) . 2_655
C11 O3 Ag2 122.4(4) . .
C11 O4 Ag2 125.0(4) . 3_676
C7 S1 C10 91.3(2) . .

loop_
_geom_bond_atom_site_label_1
_geom_bond_atom_site_label_2
_geom_bond_distance
_geom_bond_site_symmetry_2
Ag1 N1 2.155(3) .
Ag1 O1 2.168(3) .
Ag1 O1 2.482(3) 2_645
Ag2 O4 2.189(4) 3_676
Ag2 O3 2.240(4) .
Ag2 N3 2.345(4) .
Ag2 Ag2 2.8923(12) 3_676
C1 N1 1.350(5) .
C1 C2 1.359(6) .
C1 H1 0.9300 .
C2 C3 1.398(7) .
C2 H2 0.9300 .
C3 C4 1.352(7) .
C3 H3 0.9300 .
C4 C5 1.407(6) .
C4 H4 0.9300 .
C5 N2 1.343(5) .
C5 N1 1.344(5) .
C6 O2 1.230(5) .
C6 O1 1.274(5) .
C6 C7 1.491(6) .
C7 C8 1.354(6) .
C7 S1 1.714(4) .
C8 C9 1.407(6) .
C8 H8 0.9300 .
C9 C10 1.351(7) .
C9 H9 0.9300 .
C10 C11 1.501(6) .
C10 S1 1.717(5) .
C11 O4 1.246(7) .
C11 O3 1.249(7) .
C12 N3 1.342(6) .
C12 N4 1.371(7) .
C12 C13 1.401(8) .
C13 C14 1.349(8) .
C13 H13 0.9300 .
C14 C15 1.365(8) .
C14 H14 0.9300 .
C15 C16 1.354(8) .
C15 H15 0.9300 .
C16 N3 1.345(7) .
C16 H16 0.9300 .
N2 H2A 0.8900 .
N2 H2B 0.8900 .
N4 H4A 0.8900 .
N4 H4B 0.8900 .
O1 Ag1 2.482(3) 2_655
O4 Ag2 2.189(4) 3_676
